data_7232088
loop_
_publ_author_name
'Bristow, Jonathan C.'
'Addicoat, Matthew A.'
'Wallis, John D.'

_publ_section_title
;
 O(&#x2212;)&#x22EF;C interactions and bond formation in 1-naphtholate
 anions with peri-located electrophilic carbon centres
;
_journal_issue 6
_journal_name_full CrystEngComm
_journal_page_first 1009
_journal_paper_doi 10.1039/C8CE01872C
_journal_volume 21
_journal_year 2019
_chemical_formula_moiety 'C22 H25.10 N3 O2.05'
_chemical_formula_sum 'C22 H25.1 N3 O2.05'
_chemical_formula_weight 364.35
_chemical_melting_point 374.5(15)
_chemical_name_systematic
;
Tetramethylguanidinium 8-benzoylnaphth-1-oate 
;
_chemical_properties_physical Air-sensitive
_space_group_crystal_system triclinic
_space_group_IT_number 2
_space_group_name_Hall '-P 1'
_space_group_name_H-M_alt 'P -1'
_symmetry_space_group_name_Hall '-P 1'
_symmetry_space_group_name_H-M 'P -1'
_atom_sites_solution_hydrogens mixed
_audit_creation_method SHELXL-2014
_audit_update_record
;
2018-06-14 deposited with the CCDC.
2019-01-08 downloaded from the CCDC.
;
_cell_angle_alpha 99.596(4)
_cell_angle_beta 91.720(4)
_cell_angle_gamma 104.122(4)
_cell_formula_units_Z 4
_cell_length_a 8.2578(4)
_cell_length_b 10.5748(5)
_cell_length_c 23.1819(12)
_cell_measurement_reflns_used 4770
_cell_measurement_temperature 110(2)
_cell_measurement_theta_max 29.4100
_cell_measurement_theta_min 3.4260
_cell_volume 1930.40(17)
_computing_cell_refinement 'CrysAlisPro 1.171.38.43f (Rigaku OD, 2015)'
_computing_data_collection 'CrysAlisPro 1.171.38.43f (Rigaku OD, 2015)'
_computing_data_reduction 'CrysAlisPro 1.171.38.43f (Rigaku OD, 2015)'
_computing_structure_refinement 'SHELXL-2016 (Sheldrick, 2016)'
_computing_structure_solution SHELXS-2016
_diffrn_ambient_temperature 110(2)
_diffrn_detector 'CCD plate'
_diffrn_detector_area_resol_mean 15.9832
_diffrn_detector_type Sapphire3
_diffrn_measured_fraction_theta_full 0.990
_diffrn_measured_fraction_theta_max 0.845
_diffrn_measurement_device 'four-circle diffractometer'
_diffrn_measurement_device_type 'Xcalibur, Sapphire3, Gemini'
_diffrn_measurement_method '\w scans'
_diffrn_radiation_monochromator graphite
_diffrn_radiation_probe x-ray
_diffrn_radiation_type MoK\a
_diffrn_radiation_wavelength 0.71073
_diffrn_reflns_av_R_equivalents 0.0332
_diffrn_reflns_av_unetI/netI 0.0574
_diffrn_reflns_Laue_measured_fraction_full 0.990
_diffrn_reflns_Laue_measured_fraction_max 0.845
_diffrn_reflns_limit_h_max 11
_diffrn_reflns_limit_h_min -7
_diffrn_reflns_limit_k_max 13
_diffrn_reflns_limit_k_min -14
_diffrn_reflns_limit_l_max 30
_diffrn_reflns_limit_l_min -30
_diffrn_reflns_number 20316
_diffrn_reflns_point_group_measured_fraction_full 0.990
_diffrn_reflns_point_group_measured_fraction_max 0.845
_diffrn_reflns_theta_full 27.000
_diffrn_reflns_theta_max 29.496
_diffrn_reflns_theta_min 2.825
_diffrn_source 'fine-focus sealed X-ray tube'
_diffrn_source_type 'Enhance (Mo) X-ray Source'
_exptl_absorpt_coefficient_mu 0.082
_exptl_absorpt_correction_T_max 0.999
_exptl_absorpt_correction_T_min 0.984
_exptl_absorpt_correction_type multi-scan
_exptl_absorpt_process_details
;
CrysAlisPro 1.171.38.43f (Rigaku Oxford Diffraction, 2015)
Empirical absorption correction using spherical harmonics,
 implemented in SCALE3 ABSPACK scaling algorithm.
;
_exptl_crystal_colour yellow
_exptl_crystal_density_diffrn 1.254
_exptl_crystal_description plate
_exptl_crystal_F_000 778
_exptl_crystal_recrystallization_method 'Evaporation of DCM solution under nitrogen'
_exptl_crystal_size_max 0.391
_exptl_crystal_size_mid 0.327
_exptl_crystal_size_min 0.092
_refine_diff_density_max 0.236
_refine_diff_density_min -0.235
_refine_diff_density_rms 0.044
_refine_ls_extinction_method none
_refine_ls_goodness_of_fit_ref 1.128
_refine_ls_hydrogen_treatment mixed
_refine_ls_matrix_type full
_refine_ls_number_parameters 515
_refine_ls_number_reflns 9106
_refine_ls_number_restraints 0
_refine_ls_restrained_S_all 1.128
_refine_ls_R_factor_all 0.0952
_refine_ls_R_factor_gt 0.0670
_refine_ls_shift/su_max 0.000
_refine_ls_shift/su_mean 0.000
_refine_ls_structure_factor_coef Fsqd
_refine_ls_weighting_details 'w=1/[\s^2^(Fo^2^)+(0.0368P)^2^+0.5982P] where P=(Fo^2^+2Fc^2^)/3'
_refine_ls_weighting_scheme calc
_refine_ls_wR_factor_gt 0.1155
_refine_ls_wR_factor_ref 0.1258
_reflns_Friedel_coverage 0.000
_reflns_number_gt 6926
_reflns_number_total 9106
_reflns_threshold_expression 'I > 2\s(I)'
_cod_data_source_file c8ce01872c2.cif
_cod_data_source_block JB014P
_cod_depositor_comments
;
The following automatic conversions were performed:

'_chemical_melting_point' value '373-376' was changed to '374.5(15)'
- the average value was taken and precision was estimated.

Automatic conversion script
Id: cif_fix_values 4973 2017-02-22 13:04:09Z antanas 

 Adding full bibliography for 7232086--7232099.cif.
;
_cod_original_formula_sum 'C22 H25.10 N3 O2.05'
_cod_database_code 7232088
_shelx_space_group_comment
;
The symmetry employed for this shelxl refinement is uniquely defined
by the following loop, which should always be used as a source of
symmetry information in preference to the above space-group names.
They are only intended as comments.
;
_shelxl_version_number 2014-3

loop_
_space_group_symop_operation_xyz
'x, y, z'
'-x, -y, -z'

loop_
_atom_site_label
_atom_site_type_symbol
_atom_site_fract_x
_atom_site_fract_y
_atom_site_fract_z
_atom_site_U_iso_or_equiv
_atom_site_adp_type
_atom_site_occupancy
_atom_site_site_symmetry_order
_atom_site_calc_flag
_atom_site_refinement_flags_posn
_atom_site_refinement_flags_adp
_atom_site_refinement_flags_occupancy
O1 O 0.98121(15) 0.38244(11) 0.06724(5) 0.0201(3) Uani 1 1 d . . .
O2 O 0.59365(16) 0.32186(12) 0.04373(6) 0.0267(3) Uani 1 1 d . . .
O3 O 0.45301(16) 0.83449(12) 0.42969(5) 0.0227(3) Uani 1 1 d . . .
O4 O 0.09167(17) 0.88662(13) 0.41126(7) 0.0339(3) Uani 1 1 d . . .
N1 N 1.1317(2) 0.64274(16) 0.04801(7) 0.0208(3) Uani 1 1 d . . .
N2 N 1.27300(19) 0.86540(14) 0.06951(7) 0.0225(3) Uani 1 1 d . . .
N3 N 1.3139(2) 0.72137(14) 0.13054(7) 0.0246(4) Uani 1 1 d . . .
N4 N 0.4342(2) 0.09310(16) 0.45195(7) 0.0234(4) Uani 1 1 d . . .
N5 N 0.3594(2) 0.11329(16) 0.35718(7) 0.0268(4) Uani 1 1 d . . .
N6 N 0.3266(2) 0.26745(15) 0.43693(7) 0.0290(4) Uani 1 1 d . . .
H1A H 1.104(3) 0.646(2) 0.0102(11) 0.037(6) Uiso 1 1 d . . .
H1B H 1.095(2) 0.570(2) 0.0596(9) 0.027(6) Uiso 1 1 d . . .
H4A H 0.439(3) 0.003(2) 0.4393(10) 0.040(6) Uiso 1 1 d . . .
H4B H 0.467(3) 0.135(2) 0.4915(11) 0.045(7) Uiso 1 1 d . . .
C1 C 0.9928(2) 0.30352(16) 0.10368(8) 0.0186(4) Uani 1 1 d . . .
C2 C 1.1288(2) 0.24827(17) 0.10932(9) 0.0243(4) Uani 1 1 d . . .
H2 H 1.2188 0.2672 0.0849 0.029 Uiso 1 1 calc R U .
C3 C 1.1349(2) 0.16562(18) 0.15025(9) 0.0276(5) Uani 1 1 d . . .
H3 H 1.2288 0.1292 0.1526 0.033 Uiso 1 1 calc R U .
C4 C 1.0106(2) 0.13566(17) 0.18689(9) 0.0269(4) Uani 1 1 d . . .
H4 H 1.0190 0.0798 0.2144 0.032 Uiso 1 1 calc R U .
C5 C 0.8695(2) 0.18787(17) 0.18390(8) 0.0226(4) Uani 1 1 d . . .
C6 C 0.7376(3) 0.16272(18) 0.22132(9) 0.0285(5) Uani 1 1 d . . .
H6 H 0.7434 0.1085 0.2498 0.034 Uiso 1 1 calc R U .
C7 C 0.6029(3) 0.21418(19) 0.21757(9) 0.0310(5) Uani 1 1 d . . .
H7 H 0.5185 0.1993 0.2444 0.037 Uiso 1 1 calc R U .
C8 C 0.5885(2) 0.28939(18) 0.17397(9) 0.0270(4) Uani 1 1 d . . .
H8 H 0.4921 0.3222 0.1705 0.032 Uiso 1 1 calc R U .
C9 C 0.7125(2) 0.31572(16) 0.13646(8) 0.0203(4) Uani 1 1 d . . .
C10 C 0.8587(2) 0.26937(16) 0.14136(8) 0.0191(4) Uani 1 1 d . . .
C11 C 0.6794(2) 0.38617(17) 0.08768(8) 0.0213(4) Uani 1 1 d . . .
C12 C 0.7317(2) 0.53372(17) 0.09777(8) 0.0211(4) Uani 1 1 d . . .
C13 C 0.6941(2) 0.59817(18) 0.05338(9) 0.0241(4) Uani 1 1 d . . .
H13 H 0.6410 0.5479 0.0169 0.029 Uiso 1 1 calc R U .
C14 C 0.7335(3) 0.73435(19) 0.06207(9) 0.0299(5) Uani 1 1 d . . .
H14 H 0.7064 0.7779 0.0318 0.036 Uiso 1 1 calc R U .
C15 C 0.8123(3) 0.80799(19) 0.11475(10) 0.0346(5) Uani 1 1 d . . .
H15 H 0.8390 0.9021 0.1207 0.041 Uiso 1 1 calc R U .
C16 C 0.8524(3) 0.74513(19) 0.15882(10) 0.0342(5) Uani 1 1 d . . .
H16 H 0.9074 0.7961 0.1949 0.041 Uiso 1 1 calc R U .
C17 C 0.8126(2) 0.60773(18) 0.15063(9) 0.0259(4) Uani 1 1 d . . .
H17 H 0.8403 0.5645 0.1809 0.031 Uiso 1 1 calc R U .
C18 C 1.2377(2) 0.74114(17) 0.08188(8) 0.0203(4) Uani 1 1 d . . .
C19 C 1.1720(3) 0.89592(18) 0.02352(9) 0.0277(4) Uani 1 1 d . . .
H19A H 1.2167 0.8739 -0.0145 0.042 Uiso 1 1 calc R U .
H19B H 1.1756 0.9906 0.0315 0.042 Uiso 1 1 calc R U .
H19C H 1.0560 0.8438 0.0227 0.042 Uiso 1 1 calc R U .
C20 C 1.4453(2) 0.94693(18) 0.07672(9) 0.0299(5) Uani 1 1 d . . .
H20A H 1.5087 0.9196 0.1067 0.045 Uiso 1 1 calc R U .
H20B H 1.4455 1.0403 0.0889 0.045 Uiso 1 1 calc R U .
H20C H 1.4974 0.9356 0.0394 0.045 Uiso 1 1 calc R U .
C21 C 1.3183(3) 0.58832(18) 0.13780(9) 0.0294(5) Uani 1 1 d . . .
H21A H 1.2179 0.5481 0.1562 0.044 Uiso 1 1 calc R U .
H21B H 1.4182 0.5927 0.1628 0.044 Uiso 1 1 calc R U .
H21C H 1.3220 0.5345 0.0993 0.044 Uiso 1 1 calc R U .
C22 C 1.3522(3) 0.8202(2) 0.18434(9) 0.0382(5) Uani 1 1 d . . .
H22A H 1.3132 0.8980 0.1786 0.057 Uiso 1 1 calc R U .
H22B H 1.4735 0.8467 0.1941 0.057 Uiso 1 1 calc R U .
H22C H 1.2958 0.7824 0.2165 0.057 Uiso 1 1 calc R U .
C23 C 0.4553(2) 0.74662(17) 0.38308(8) 0.0228(4) Uani 1 1 d . . .
C24 C 0.5998(3) 0.7303(2) 0.35742(9) 0.0355(5) Uani 1 1 d . . .
H24 H 0.7050 0.7860 0.3738 0.043 Uiso 1 1 calc R U .
C25 C 0.5940(3) 0.6326(2) 0.30739(10) 0.0436(6) Uani 1 1 d . . .
H25 H 0.6956 0.6248 0.2907 0.052 Uiso 1 1 calc R U .
C26 C 0.4470(3) 0.5491(2) 0.28237(9) 0.0390(6) Uani 1 1 d . . .
H26 H 0.4472 0.4819 0.2496 0.047 Uiso 1 1 calc R U .
C27 C 0.2955(3) 0.56248(18) 0.30503(8) 0.0292(5) Uani 1 1 d . . .
C28 C 0.1382(3) 0.48127(19) 0.27959(9) 0.0356(5) Uani 1 1 d . . .
H28 H 0.1347 0.4130 0.2469 0.043 Uiso 1 1 calc R U .
C29 C -0.0070(3) 0.4989(2) 0.30092(10) 0.0378(5) Uani 1 1 d . . .
H29 H -0.1108 0.4432 0.2832 0.045 Uiso 1 1 calc R U .
C30 C -0.0050(3) 0.5994(2) 0.34924(9) 0.0328(5) Uani 1 1 d . . .
H30 H -0.1075 0.6120 0.3636 0.039 Uiso 1 1 calc R U .
C31 C 0.1444(2) 0.67957(17) 0.37585(8) 0.0237(4) Uani 1 1 d . . .
C32 C 0.2974(2) 0.66208(17) 0.35518(8) 0.0218(4) Uani 1 1 d . . .
C33 C 0.1325(2) 0.79074(18) 0.42439(9) 0.0235(4) Uani 1 1 d . . .
C34 C 0.1473(2) 0.77489(17) 0.48679(9) 0.0235(4) Uani 1 1 d . . .
C35 C 0.1323(2) 0.87760(19) 0.53093(9) 0.0289(5) Uani 1 1 d . . .
H35 H 0.1160 0.9574 0.5210 0.035 Uiso 1 1 calc R U .
C36 C 0.1409(3) 0.8638(2) 0.58896(10) 0.0372(5) Uani 1 1 d . . .
H36 H 0.1304 0.9341 0.6189 0.045 Uiso 1 1 calc R U .
C37 C 0.1647(3) 0.7485(2) 0.60365(10) 0.0427(6) Uani 1 1 d . . .
H37 H 0.1705 0.7391 0.6437 0.051 Uiso 1 1 calc R U .
C38 C 0.1803(3) 0.6456(2) 0.56005(10) 0.0390(5) Uani 1 1 d . . .
H38 H 0.1965 0.5660 0.5702 0.047 Uiso 1 1 calc R U .
C39 C 0.1721(3) 0.65952(18) 0.50192(9) 0.0280(4) Uani 1 1 d . . .
H39 H 0.1835 0.5894 0.4721 0.034 Uiso 1 1 calc R U .
C40 C 0.3738(2) 0.15656(18) 0.41617(8) 0.0236(4) Uani 1 1 d . . .
C41 C 0.3429(3) 0.3760(2) 0.40429(11) 0.0417(6) Uani 1 1 d . . .
H41A H 0.3965 0.3554 0.3680 0.063 Uiso 1 1 calc R U .
H41B H 0.4116 0.4579 0.4282 0.063 Uiso 1 1 calc R U .
H41C H 0.2317 0.3877 0.3947 0.063 Uiso 1 1 calc R U .
C42 C 0.2974(3) 0.2987(2) 0.49863(9) 0.0335(5) Uani 1 1 d . . .
H42A H 0.2535 0.2163 0.5134 0.050 Uiso 1 1 calc R U .
H42B H 0.2161 0.3527 0.5031 0.050 Uiso 1 1 calc R U .
H42C H 0.4030 0.3480 0.5209 0.050 Uiso 1 1 calc R U .
C43 C 0.2132(3) 0.1189(2) 0.32170(10) 0.0406(6) Uani 1 1 d . . .
H43A H 0.1410 0.0292 0.3093 0.061 Uiso 1 1 calc R U .
H43B H 0.2496 0.1567 0.2870 0.061 Uiso 1 1 calc R U .
H43C H 0.1508 0.1745 0.3449 0.061 Uiso 1 1 calc R U .
C44 C 0.4352(3) 0.00830(19) 0.33214(9) 0.0314(5) Uani 1 1 d . . .
H44A H 0.5380 0.0143 0.3558 0.047 Uiso 1 1 calc R U .
H44B H 0.4621 0.0176 0.2919 0.047 Uiso 1 1 calc R U .
H44C H 0.3567 -0.0779 0.3318 0.047 Uiso 1 1 calc R U .
O5 O -0.069(2) -0.1140(16) 0.2989(7) 0.048(4) Uiso 0.1 1 d . . P
H5A H -0.0702 -0.1114 0.3359 0.060 Uiso 0.1 1 d . U P
H5B H -0.0239 -0.1812 0.2874 0.060 Uiso 0.1 1 d . U P

loop_
_atom_site_aniso_label
_atom_site_aniso_U_11
_atom_site_aniso_U_22
_atom_site_aniso_U_33
_atom_site_aniso_U_23
_atom_site_aniso_U_13
_atom_site_aniso_U_12
O1 0.0223(7) 0.0208(6) 0.0170(7) 0.0042(5) -0.0003(5) 0.0049(5)
O2 0.0260(7) 0.0257(7) 0.0246(7) -0.0006(6) -0.0069(6) 0.0038(5)
O3 0.0268(7) 0.0232(6) 0.0173(7) -0.0004(5) -0.0010(5) 0.0079(5)
O4 0.0358(8) 0.0288(7) 0.0402(9) 0.0058(7) -0.0039(7) 0.0151(6)
N1 0.0258(9) 0.0199(8) 0.0145(8) 0.0041(7) -0.0002(7) 0.0014(7)
N2 0.0253(9) 0.0182(7) 0.0217(9) 0.0025(6) 0.0004(7) 0.0018(6)
N3 0.0318(9) 0.0231(8) 0.0150(8) 0.0004(6) -0.0039(7) 0.0024(7)
N4 0.0320(9) 0.0201(8) 0.0167(9) 0.0014(7) -0.0044(7) 0.0058(7)
N5 0.0298(9) 0.0328(9) 0.0179(8) 0.0074(7) -0.0031(7) 0.0069(7)
N6 0.0344(10) 0.0259(8) 0.0285(10) 0.0084(7) -0.0024(8) 0.0093(7)
C1 0.0218(9) 0.0159(8) 0.0153(9) -0.0007(7) -0.0022(7) 0.0022(7)
C2 0.0226(10) 0.0237(9) 0.0254(10) 0.0026(8) 0.0012(8) 0.0051(8)
C3 0.0260(11) 0.0229(10) 0.0331(12) 0.0021(8) -0.0090(9) 0.0079(8)
C4 0.0337(12) 0.0184(9) 0.0251(11) 0.0054(8) -0.0111(9) 0.0005(8)
C5 0.0285(11) 0.0170(9) 0.0168(9) -0.0008(7) -0.0051(8) -0.0011(7)
C6 0.0387(12) 0.0233(10) 0.0193(10) 0.0058(8) 0.0017(9) -0.0015(9)
C7 0.0334(12) 0.0281(10) 0.0270(11) 0.0041(9) 0.0116(9) -0.0015(9)
C8 0.0260(11) 0.0240(10) 0.0282(11) -0.0002(8) 0.0051(9) 0.0036(8)
C9 0.0219(10) 0.0161(8) 0.0188(10) -0.0013(7) -0.0007(8) 0.0004(7)
C10 0.0230(10) 0.0161(8) 0.0147(9) -0.0010(7) -0.0028(7) 0.0015(7)
C11 0.0155(9) 0.0247(9) 0.0221(10) 0.0002(8) 0.0013(8) 0.0049(7)
C12 0.0190(9) 0.0224(9) 0.0219(10) 0.0014(8) 0.0026(8) 0.0068(7)
C13 0.0205(10) 0.0269(10) 0.0252(10) 0.0020(8) 0.0024(8) 0.0084(8)
C14 0.0318(12) 0.0277(10) 0.0342(12) 0.0082(9) 0.0036(9) 0.0131(8)
C15 0.0417(13) 0.0189(10) 0.0417(14) 0.0015(9) 0.0047(10) 0.0074(9)
C16 0.0392(13) 0.0268(10) 0.0300(12) -0.0068(9) -0.0026(10) 0.0043(9)
C17 0.0282(11) 0.0254(10) 0.0219(10) 0.0008(8) -0.0002(8) 0.0051(8)
C18 0.0197(9) 0.0239(9) 0.0164(9) 0.0013(7) 0.0054(7) 0.0052(7)
C19 0.0342(12) 0.0224(9) 0.0260(11) 0.0048(8) -0.0002(9) 0.0062(8)
C20 0.0329(12) 0.0233(10) 0.0312(12) 0.0046(8) 0.0014(9) 0.0029(8)
C21 0.0338(12) 0.0297(10) 0.0243(11) 0.0092(9) -0.0046(9) 0.0049(9)
C22 0.0537(15) 0.0356(12) 0.0175(11) -0.0022(9) -0.0038(10) 0.0019(10)
C23 0.0307(11) 0.0242(9) 0.0165(9) 0.0041(8) -0.0004(8) 0.0123(8)
C24 0.0317(12) 0.0532(13) 0.0239(11) 0.0023(10) 0.0015(9) 0.0185(10)
C25 0.0487(15) 0.0712(17) 0.0226(12) 0.0047(11) 0.0070(11) 0.0394(13)
C26 0.0628(16) 0.0446(13) 0.0169(10) -0.0027(9) -0.0036(11) 0.0336(12)
C27 0.0495(13) 0.0242(10) 0.0179(10) 0.0053(8) -0.0040(9) 0.0166(9)
C28 0.0659(16) 0.0186(10) 0.0189(11) 0.0001(8) -0.0091(10) 0.0079(10)
C29 0.0465(14) 0.0300(11) 0.0273(12) 0.0039(9) -0.0108(10) -0.0061(10)
C30 0.0333(12) 0.0329(11) 0.0284(12) 0.0075(9) -0.0031(9) 0.0007(9)
C31 0.0296(11) 0.0205(9) 0.0203(10) 0.0062(8) -0.0034(8) 0.0042(8)
C32 0.0331(11) 0.0192(9) 0.0155(9) 0.0053(7) -0.0028(8) 0.0103(8)
C33 0.0158(9) 0.0238(9) 0.0290(11) 0.0022(8) -0.0009(8) 0.0032(7)
C34 0.0186(10) 0.0234(9) 0.0260(11) 0.0013(8) 0.0032(8) 0.0025(7)
C35 0.0243(11) 0.0276(10) 0.0327(12) 0.0002(9) 0.0063(9) 0.0054(8)
C36 0.0377(13) 0.0335(12) 0.0324(13) -0.0055(10) 0.0136(10) 0.0004(9)
C37 0.0549(15) 0.0405(13) 0.0225(12) 0.0033(10) 0.0087(11) -0.0062(11)
C38 0.0575(15) 0.0280(11) 0.0274(12) 0.0079(9) 0.0020(11) 0.0016(10)
C39 0.0352(12) 0.0252(10) 0.0214(10) 0.0023(8) 0.0046(9) 0.0043(8)
C40 0.0212(10) 0.0246(9) 0.0229(10) 0.0066(8) -0.0019(8) 0.0009(7)
C41 0.0498(14) 0.0319(11) 0.0474(15) 0.0171(11) -0.0032(12) 0.0120(10)
C42 0.0385(13) 0.0315(11) 0.0314(12) 0.0003(9) -0.0017(10) 0.0146(9)
C43 0.0366(13) 0.0614(15) 0.0239(12) 0.0128(11) -0.0042(10) 0.0095(11)
C44 0.0405(13) 0.0320(11) 0.0197(11) 0.0053(9) 0.0013(9) 0.0051(9)

loop_
_atom_type_symbol
_atom_type_description
_atom_type_scat_dispersion_real
_atom_type_scat_dispersion_imag
_atom_type_scat_source
C C 0.0033 0.0016 'International Tables Vol C Tables 4.2.6.8 and 6.1.1.4'
H H 0.0000 0.0000 'International Tables Vol C Tables 4.2.6.8 and 6.1.1.4'
N N 0.0061 0.0033 'International Tables Vol C Tables 4.2.6.8 and 6.1.1.4'
O O 0.0106 0.0060 'International Tables Vol C Tables 4.2.6.8 and 6.1.1.4'

loop_
_geom_angle_atom_site_label_1
_geom_angle_atom_site_label_2
_geom_angle_atom_site_label_3
_geom_angle
C18 N1 H1A 121.6(13)
C18 N1 H1B 120.5(14)
H1A N1 H1B 117.6(19)
C18 N2 C19 119.77(15)
C18 N2 C20 120.26(16)
C19 N2 C20 112.89(15)
C18 N3 C21 120.43(15)
C18 N3 C22 122.53(16)
C21 N3 C22 114.80(16)
C40 N4 H4A 120.6(13)
C40 N4 H4B 119.3(13)
H4A N4 H4B 120.0(19)
C40 N5 C44 120.16(16)
C40 N5 C43 120.46(17)
C44 N5 C43 113.13(17)
C40 N6 C42 120.24(16)
C40 N6 C41 122.21(18)
C42 N6 C41 115.78(17)
O1 C1 C2 124.14(17)
O1 C1 C10 119.11(16)
C2 C1 C10 116.75(17)
C1 C2 C3 121.28(18)
C1 C2 H2 119.4
C3 C2 H2 119.4
C4 C3 C2 122.22(18)
C4 C3 H3 118.9
C2 C3 H3 118.9
C3 C4 C5 119.82(18)
C3 C4 H4 120.1
C5 C4 H4 120.1
C4 C5 C6 122.70(18)
C4 C5 C10 118.82(17)
C6 C5 C10 118.48(17)
C7 C6 C5 121.59(19)
C7 C6 H6 119.2
C5 C6 H6 119.2
C6 C7 C8 119.94(19)
C6 C7 H7 120.0
C8 C7 H7 120.0
C9 C8 C7 120.55(19)
C9 C8 H8 119.7
C7 C8 H8 119.7
C8 C9 C10 120.75(18)
C8 C9 C11 116.80(17)
C10 C9 C11 122.28(16)
C9 C10 C5 118.54(17)
C9 C10 C1 120.41(16)
C5 C10 C1 121.05(16)
O2 C11 C12 121.64(17)
O2 C11 C9 118.86(16)
C12 C11 C9 118.95(15)
C17 C12 C13 119.69(17)
C17 C12 C11 121.73(17)
C13 C12 C11 118.55(16)
C14 C13 C12 120.24(18)
C14 C13 H13 119.9
C12 C13 H13 119.9
C13 C14 C15 120.12(19)
C13 C14 H14 119.9
C15 C14 H14 119.9
C16 C15 C14 120.14(18)
C16 C15 H15 119.9
C14 C15 H15 119.9
C15 C16 C17 120.22(19)
C15 C16 H16 119.9
C17 C16 H16 119.9
C16 C17 C12 119.56(19)
C16 C17 H17 120.2
C12 C17 H17 120.2
N1 C18 N3 120.43(17)
N1 C18 N2 121.34(17)
N3 C18 N2 118.22(16)
N2 C19 H19A 109.5
N2 C19 H19B 109.5
H19A C19 H19B 109.5
N2 C19 H19C 109.5
H19A C19 H19C 109.5
H19B C19 H19C 109.5
N2 C20 H20A 109.5
N2 C20 H20B 109.5
H20A C20 H20B 109.5
N2 C20 H20C 109.5
H20A C20 H20C 109.5
H20B C20 H20C 109.5
N3 C21 H21A 109.5
N3 C21 H21B 109.5
H21A C21 H21B 109.5
N3 C21 H21C 109.5
H21A C21 H21C 109.5
H21B C21 H21C 109.5
N3 C22 H22A 109.5
N3 C22 H22B 109.5
H22A C22 H22B 109.5
N3 C22 H22C 109.5
H22A C22 H22C 109.5
H22B C22 H22C 109.5
O3 C23 C24 124.08(18)
O3 C23 C32 118.69(17)
C24 C23 C32 117.22(17)
C23 C24 C25 121.3(2)
C23 C24 H24 119.3
C25 C24 H24 119.3
C26 C25 C24 121.9(2)
C26 C25 H25 119.1
C24 C25 H25 119.1
C25 C26 C27 119.87(19)
C25 C26 H26 120.1
C27 C26 H26 120.1
C26 C27 C28 122.37(19)
C26 C27 C32 119.43(19)
C28 C27 C32 118.20(19)
C29 C28 C27 121.41(19)
C29 C28 H28 119.3
C27 C28 H28 119.3
C28 C29 C30 120.3(2)
C28 C29 H29 119.9
C30 C29 H29 119.9
C31 C30 C29 120.5(2)
C31 C30 H30 119.8
C29 C30 H30 119.8
C30 C31 C32 120.49(18)
C30 C31 C33 116.17(18)
C32 C31 C33 123.20(16)
C31 C32 C27 119.12(18)
C31 C32 C23 120.65(16)
C27 C32 C23 120.20(18)
O4 C33 C34 120.81(17)
O4 C33 C31 118.57(18)
C34 C33 C31 120.10(16)
C39 C34 C35 119.27(19)
C39 C34 C33 121.49(17)
C35 C34 C33 119.22(17)
C36 C35 C34 120.3(2)
C36 C35 H35 119.8
C34 C35 H35 119.8
C37 C36 C35 120.08(19)
C37 C36 H36 120.0
C35 C36 H36 120.0
C36 C37 C38 120.1(2)
C36 C37 H37 120.0
C38 C37 H37 120.0
C39 C38 C37 119.8(2)
C39 C38 H38 120.1
C37 C38 H38 120.1
C38 C39 C34 120.40(19)
C38 C39 H39 119.8
C34 C39 H39 119.8
N4 C40 N6 120.59(18)
N4 C40 N5 121.00(18)
N6 C40 N5 118.40(17)
N6 C41 H41A 109.5
N6 C41 H41B 109.5
H41A C41 H41B 109.5
N6 C41 H41C 109.5
H41A C41 H41C 109.5
H41B C41 H41C 109.5
N6 C42 H42A 109.5
N6 C42 H42B 109.5
H42A C42 H42B 109.5
N6 C42 H42C 109.5
H42A C42 H42C 109.5
H42B C42 H42C 109.5
N5 C43 H43A 109.5
N5 C43 H43B 109.5
H43A C43 H43B 109.5
N5 C43 H43C 109.5
H43A C43 H43C 109.5
H43B C43 H43C 109.5
N5 C44 H44A 109.5
N5 C44 H44B 109.5
H44A C44 H44B 109.5
N5 C44 H44C 109.5
H44A C44 H44C 109.5
H44B C44 H44C 109.5
H5A O5 H5B 102.3(17)

loop_
_geom_bond_atom_site_label_1
_geom_bond_atom_site_label_2
_geom_bond_distance
O1 C1 1.299(2)
O2 C11 1.222(2)
O3 C23 1.306(2)
O4 C33 1.224(2)
N1 C18 1.307(2)
N1 H1A 0.91(2)
N1 H1B 0.85(2)
N2 C18 1.356(2)
N2 C19 1.459(2)
N2 C20 1.461(2)
N3 C18 1.346(2)
N3 C21 1.454(2)
N3 C22 1.459(2)
N4 C40 1.309(2)
N4 H4A 0.96(2)
N4 H4B 0.95(2)
N5 C40 1.360(2)
N5 C44 1.452(2)
N5 C43 1.459(3)
N6 C40 1.343(2)
N6 C42 1.454(3)
N6 C41 1.459(3)
C1 C2 1.399(3)
C1 C10 1.445(3)
C2 C3 1.401(3)
C2 H2 0.9500
C3 C4 1.363(3)
C3 H3 0.9500
C4 C5 1.411(3)
C4 H4 0.9500
C5 C6 1.415(3)
C5 C10 1.428(3)
C6 C7 1.359(3)
C6 H6 0.9500
C7 C8 1.405(3)
C7 H7 0.9500
C8 C9 1.370(3)
C8 H8 0.9500
C9 C10 1.417(3)
C9 C11 1.507(3)
C11 C12 1.490(2)
C12 C17 1.391(3)
C12 C13 1.392(3)
C13 C14 1.375(3)
C13 H13 0.9500
C14 C15 1.382(3)
C14 H14 0.9500
C15 C16 1.382(3)
C15 H15 0.9500
C16 C17 1.388(3)
C16 H16 0.9500
C17 H17 0.9500
C19 H19A 0.9800
C19 H19B 0.9800
C19 H19C 0.9800
C20 H20A 0.9800
C20 H20B 0.9800
C20 H20C 0.9800
C21 H21A 0.9800
C21 H21B 0.9800
C21 H21C 0.9800
C22 H22A 0.9800
C22 H22B 0.9800
C22 H22C 0.9800
C23 C24 1.385(3)
C23 C32 1.451(3)
C24 C25 1.410(3)
C24 H24 0.9500
C25 C26 1.362(3)
C25 H25 0.9500
C26 C27 1.401(3)
C26 H26 0.9500
C27 C28 1.419(3)
C27 C32 1.430(3)
C28 C29 1.353(3)
C28 H28 0.9500
C29 C30 1.406(3)
C29 H29 0.9500
C30 C31 1.375(3)
C30 H30 0.9500
C31 C32 1.407(3)
C31 C33 1.510(3)
C33 C34 1.489(3)
C34 C39 1.383(3)
C34 C35 1.395(3)
C35 C36 1.379(3)
C35 H35 0.9500
C36 C37 1.377(3)
C36 H36 0.9500
C37 C38 1.389(3)
C37 H37 0.9500
C38 C39 1.381(3)
C38 H38 0.9500
C39 H39 0.9500
C41 H41A 0.9800
C41 H41B 0.9800
C41 H41C 0.9800
C42 H42A 0.9800
C42 H42B 0.9800
C42 H42C 0.9800
C43 H43A 0.9800
C43 H43B 0.9800
C43 H43C 0.9800
C44 H44A 0.9800
C44 H44B 0.9800
C44 H44C 0.9800
O5 H5A 0.853(17)
O5 H5B 0.890(16)

loop_
_geom_hbond_atom_site_label_D
_geom_hbond_atom_site_label_H
_geom_hbond_atom_site_label_A
_geom_hbond_distance_DH
_geom_hbond_distance_HA
_geom_hbond_distance_DA
_geom_hbond_angle_DHA
_geom_hbond_site_symmetry_A
N1 H1B O1 0.85(2) 2.02(2) 2.845(2) 166(2) .
N1 H1A O1 0.91(2) 1.86(2) 2.752(2) 167.6(19) 2_765
N4 H4A O3 0.96(2) 1.79(2) 2.741(2) 169(2) 1_545
N4 H4B O3 0.95(2) 1.87(2) 2.789(2) 161.5(19) 2_666
O5 H5A O4 0.853(17) 2.1732(14) 2.887(17) 141.0(11) 1_545

loop_
_geom_torsion_atom_site_label_1
_geom_torsion_atom_site_label_2
_geom_torsion_atom_site_label_3
_geom_torsion_atom_site_label_4
_geom_torsion
O1 C1 C2 C3 178.87(16)
C10 C1 C2 C3 -1.0(2)
C1 C2 C3 C4 -0.6(3)
C2 C3 C4 C5 0.5(3)
C3 C4 C5 C6 -178.81(17)
C3 C4 C5 C10 1.3(3)
C4 C5 C6 C7 -179.99(17)
C10 C5 C6 C7 -0.1(3)
C5 C6 C7 C8 3.0(3)
C6 C7 C8 C9 -2.5(3)
C7 C8 C9 C10 -0.9(3)
C7 C8 C9 C11 174.53(16)
C8 C9 C10 C5 3.7(2)
C11 C9 C10 C5 -171.44(15)
C8 C9 C10 C1 -176.69(16)
C11 C9 C10 C1 8.1(2)
C4 C5 C10 C9 176.69(15)
C6 C5 C10 C9 -3.2(2)
C4 C5 C10 C1 -2.9(2)
C6 C5 C10 C1 177.19(16)
O1 C1 C10 C9 3.3(2)
C2 C1 C10 C9 -176.86(15)
O1 C1 C10 C5 -177.15(15)
C2 C1 C10 C5 2.7(2)
C8 C9 C11 O2 -80.6(2)
C10 C9 C11 O2 94.7(2)
C8 C9 C11 C12 91.0(2)
C10 C9 C11 C12 -93.6(2)
O2 C11 C12 C17 172.43(18)
C9 C11 C12 C17 1.0(3)
O2 C11 C12 C13 -5.8(3)
C9 C11 C12 C13 -177.25(16)
C17 C12 C13 C14 -1.3(3)
C11 C12 C13 C14 176.99(17)
C12 C13 C14 C15 0.7(3)
C13 C14 C15 C16 0.2(3)
C14 C15 C16 C17 -0.5(3)
C15 C16 C17 C12 -0.1(3)
C13 C12 C17 C16 1.0(3)
C11 C12 C17 C16 -177.23(18)
C21 N3 C18 N1 17.6(3)
C22 N3 C18 N1 -144.48(19)
C21 N3 C18 N2 -162.92(16)
C22 N3 C18 N2 35.0(3)
C19 N2 C18 N1 10.4(3)
C20 N2 C18 N1 -138.09(18)
C19 N2 C18 N3 -169.10(16)
C20 N2 C18 N3 42.4(2)
O3 C23 C24 C25 179.38(19)
C32 C23 C24 C25 -2.0(3)
C23 C24 C25 C26 -0.7(4)
C24 C25 C26 C27 2.5(3)
C25 C26 C27 C28 177.8(2)
C25 C26 C27 C32 -1.5(3)
C26 C27 C28 C29 -177.7(2)
C32 C27 C28 C29 1.7(3)
C27 C28 C29 C30 0.1(3)
C28 C29 C30 C31 -0.9(3)
C29 C30 C31 C32 -0.1(3)
C29 C30 C31 C33 175.58(18)
C30 C31 C32 C27 1.9(3)
C33 C31 C32 C27 -173.50(17)
C30 C31 C32 C23 179.89(18)
C33 C31 C32 C23 4.5(3)
C26 C27 C32 C31 176.72(17)
C28 C27 C32 C31 -2.6(3)
C26 C27 C32 C23 -1.3(3)
C28 C27 C32 C23 179.37(17)
O3 C23 C32 C31 3.7(3)
C24 C23 C32 C31 -175.00(18)
O3 C23 C32 C27 -178.34(16)
C24 C23 C32 C27 3.0(3)
C30 C31 C33 O4 -73.4(2)
C32 C31 C33 O4 102.1(2)
C30 C31 C33 C34 98.4(2)
C32 C31 C33 C34 -86.1(2)
O4 C33 C34 C39 171.58(18)
C31 C33 C34 C39 0.0(3)
O4 C33 C34 C35 -7.0(3)
C31 C33 C34 C35 -178.62(17)
C39 C34 C35 C36 -0.4(3)
C33 C34 C35 C36 178.19(18)
C34 C35 C36 C37 0.1(3)
C35 C36 C37 C38 0.1(3)
C36 C37 C38 C39 0.1(3)
C37 C38 C39 C34 -0.4(3)
C35 C34 C39 C38 0.6(3)
C33 C34 C39 C38 -177.99(19)
C42 N6 C40 N4 -17.2(3)
C41 N6 C40 N4 147.00(19)
C42 N6 C40 N5 163.74(17)
C41 N6 C40 N5 -32.0(3)
C44 N5 C40 N4 -9.8(3)
C43 N5 C40 N4 140.52(19)
C44 N5 C40 N6 169.21(17)
C43 N5 C40 N6 -40.5(3)
